data_8105196
loop_
_publ_author_name
'Chen, Jie'
'Zhu, Hengmei'
'Cai, Zhigang'
'Hu, Jing'
'Shen, Lili'
'Zhang, Yali'
'Xu, Xiaoping'

_publ_section_title
;
 The crystal structure of
 5,6-dichloro-2-(quinolin-8-yl)isoindoline-1,3-dione, C17H8Cl2N2O2
;
_journal_issue 2
_journal_name_full 'Zeitschrift f\"ur Kristallographie - New Crystal Structures'
_journal_page_first 255
_journal_page_last 256
_journal_paper_doi 10.1515/ncrs-2021-0454
_journal_volume 237
_journal_year 2022
_chemical_formula_moiety 'C17 H8 Cl2 N2 O2'
_chemical_formula_sum 'C17 H8 Cl2 N2 O2'
_chemical_formula_weight 343.15
_space_group_crystal_system triclinic
_space_group_IT_number 2
_space_group_name_Hall '-P 1'
_space_group_name_H-M_alt 'P -1'
_atom_sites_solution_hydrogens geom
_cell_angle_alpha 85.2310(10)
_cell_angle_beta 85.0270(10)
_cell_angle_gamma 71.013(2)
_cell_formula_units_Z 2
_cell_length_a 7.9032(2)
_cell_length_b 9.0843(3)
_cell_length_c 10.8051(2)
_cell_measurement_reflns_used 3652
_cell_measurement_temperature 293(2)
_cell_measurement_theta_max 73.2970
_cell_measurement_theta_min 5.1320
_cell_volume 729.54(3)
_computing_cell_refinement 'CrysAlisPro 1.171.38.46 (Rigaku OD, 2015) [1]'
_computing_data_collection 'CrysAlisPro 1.171.38.46 (Rigaku OD, 2015) [1]'
_computing_data_reduction 'CrysAlisPro 1.171.38.46 (Rigaku OD, 2015) [1]'
_computing_molecular_graphics 'Olex2 (Dolomanov et al., 2009) [2]'
_computing_publication_material 'Olex2 (Dolomanov et al., 2009) [2]'
_computing_structure_refinement 'ShelXL (Sheldrick, 2015) [3]'
_computing_structure_solution 'SHELXT 2018/2 (Sheldrick, 2018) [4]'
_diffrn_ambient_temperature 293(2)
_diffrn_detector 'CCD plate'
_diffrn_detector_area_resol_mean 5.3031
_diffrn_detector_type AtlasS2
_diffrn_measured_fraction_theta_full 1.000
_diffrn_measured_fraction_theta_max 1.000
_diffrn_measurement_details
;
List of Runs (angles in degrees, time in seconds):

  # Type    Start    End  Width  t~exp~   \w     \q     \k     \f   Frames
--------------------------------------------------------------------------
  1  \w    -63.00  33.00   1.00    1.50    --  -40.55  38.00   0.00   96
  2  \w    -61.00  32.00   1.00    1.50    --  -40.55  57.00-150.00   93
  3  \w     48.00  80.00   1.00    1.50    --   40.55 -99.00 -30.00   32
  4  \w     31.00  58.00   1.00    1.50    --   40.55-125.00 -90.00   27
  5  \w     68.00 135.00   1.00    4.00    --  107.14 -61.00 -90.00   67
  6  \w     96.00 126.00   1.00    4.00    --  107.14 -30.00-180.00   30
  7  \w     47.00  74.00   1.00    4.00    --  107.14 -30.00-180.00   27
  8  \w     36.00  77.00   1.00    4.00    --  107.14 -95.00 -60.00   41
  9  \w     72.00 107.00   1.00    4.00    --  107.14 -95.00   0.00   35
 10  \w     41.00  71.00   1.00    4.00    --  107.14-125.00-120.00   30
 11  \w     35.00 120.00   1.00    4.00    --  107.14-125.00 -90.00   85
 12  \w     41.00 128.00   1.00    4.00    --  107.14 -30.00  30.00   87
 13  \w     84.00 178.00   1.00    4.00    --  107.14  30.00   0.00   94
 14  \w     90.00 176.00   1.00    4.00    --  107.14  45.00  60.00   86
 15  \w     36.00 129.00   1.00    4.00    --  107.14 -77.00  60.00   93
 16  \w   -110.00 -14.00   1.00    1.50    --  -40.55 -57.00  60.00   96
;
_diffrn_measurement_device 'four-circle diffractometer'
_diffrn_measurement_device_type 'SuperNova, Dual, Cu at zero, AtlasS2'
_diffrn_measurement_method '\w scans'
_diffrn_orient_matrix_type 'CrysAlisPro convention (1999,Acta A55,543-557)'
_diffrn_orient_matrix_UB_11 -0.1986114000
_diffrn_orient_matrix_UB_12 0.0545748000
_diffrn_orient_matrix_UB_13 0.0484014000
_diffrn_orient_matrix_UB_21 -0.0153671000
_diffrn_orient_matrix_UB_22 -0.1586885000
_diffrn_orient_matrix_UB_23 -0.0262435000
_diffrn_orient_matrix_UB_31 0.0555142000
_diffrn_orient_matrix_UB_32 -0.0628685000
_diffrn_orient_matrix_UB_33 0.1324467000
_diffrn_radiation_monochromator mirror
_diffrn_radiation_probe x-ray
_diffrn_radiation_type CuK\a
_diffrn_radiation_wavelength 1.54184
_diffrn_reflns_av_R_equivalents 0.0152
_diffrn_reflns_av_unetI/netI 0.0171
_diffrn_reflns_Laue_measured_fraction_full 1.000
_diffrn_reflns_Laue_measured_fraction_max 1.000
_diffrn_reflns_limit_h_max 9
_diffrn_reflns_limit_h_min -7
_diffrn_reflns_limit_k_max 10
_diffrn_reflns_limit_k_min -10
_diffrn_reflns_limit_l_max 12
_diffrn_reflns_limit_l_min -11
_diffrn_reflns_number 4172
_diffrn_reflns_point_group_measured_fraction_full 1.000
_diffrn_reflns_point_group_measured_fraction_max 1.000
_diffrn_reflns_theta_full 66.597
_diffrn_reflns_theta_max 66.597
_diffrn_reflns_theta_min 4.114
_diffrn_source 'micro-focus sealed X-ray tube'
_diffrn_source_type 'SuperNova (Cu) X-ray Source'
_exptl_absorpt_coefficient_mu 4.103
_exptl_absorpt_correction_T_max 1.00000
_exptl_absorpt_correction_T_min 0.78340
_exptl_absorpt_correction_type multi-scan
_exptl_absorpt_process_details
;
CrysAlisPro 1.171.38.46 (Rigaku Oxford Diffraction, 2015)
Empirical absorption correction using spherical harmonics,
 implemented in SCALE3 ABSPACK scaling algorithm.
;
_exptl_crystal_colour colourless
_exptl_crystal_colour_primary colourless
_exptl_crystal_density_diffrn 1.562
_exptl_crystal_description block
_exptl_crystal_F_000 348
_exptl_crystal_size_max 0.22
_exptl_crystal_size_mid 0.13
_exptl_crystal_size_min 0.11
_refine_diff_density_max 0.343
_refine_diff_density_min -0.611
_refine_diff_density_rms 0.132
_refine_ls_extinction_coef .
_refine_ls_extinction_method none
_refine_ls_goodness_of_fit_ref 1.095
_refine_ls_hydrogen_treatment constr
_refine_ls_matrix_type full
_refine_ls_number_parameters 208
_refine_ls_number_reflns 2584
_refine_ls_number_restraints 0
_refine_ls_restrained_S_all 1.095
_refine_ls_R_factor_all 0.0425
_refine_ls_R_factor_gt 0.0417
_refine_ls_shift/su_max 0.001
_refine_ls_shift/su_mean 0.000
_refine_ls_structure_factor_coef Fsqd
_refine_ls_weighting_details 'w=1/[\s^2^(Fo^2^)+(0.0703P)^2^+0.1526P] where P=(Fo^2^+2Fc^2^)/3'
_refine_ls_weighting_scheme calc
_refine_ls_wR_factor_gt 0.1043
_refine_ls_wR_factor_ref 0.1051
_reflns_Friedel_coverage 0.000
_reflns_Friedel_fraction_full .
_reflns_Friedel_fraction_max .
_reflns_number_gt 2489
_reflns_number_total 2584
_reflns_threshold_expression 'I > 2\s(I)'
_cod_data_source_file suppl_j_ncrs-2021-0454_suppl.cif
_cod_data_source_block 1
_cod_database_code 8105196
_chemical_oxdiff_formula 'C H O N Cl'
_shelx_space_group_comment
;
The symmetry employed for this shelxl refinement is uniquely defined
by the following loop, which should always be used as a source of
symmetry information in preference to the above space-group names.
They are only intended as comments.
;
_shelx_estimated_absorpt_t_max 0.661
_shelx_estimated_absorpt_t_min 0.465
_reflns_odcompleteness_completeness 99.96
_reflns_odcompleteness_iscentric 1
_reflns_odcompleteness_theta 66.97
_olex2_refinement_description
;
1. Fixed Uiso
 At 1.2 times of:
  All C(H) groups
2.a Aromatic/amide H refined with riding coordinates:
 C7(H7), C11(H11), C12(H12), C13(H13), C14(H14), C15(H15), C16(H16), C17(H17)
;

loop_
_space_group_symop_operation_xyz
'x, y, z'
'-x, -y, -z'

loop_
_atom_site_label
_atom_site_type_symbol
_atom_site_fract_x
_atom_site_fract_y
_atom_site_fract_z
_atom_site_U_iso_or_equiv
_atom_site_adp_type
_atom_site_occupancy
_atom_site_site_symmetry_order
_atom_site_calc_flag
_atom_site_refinement_flags_posn
_atom_site_refinement_flags_adp
_atom_site_refinement_flags_occupancy
_atom_site_disorder_assembly
_atom_site_disorder_group
Cl1 Cl 0.06929(5) 1.20154(5) 0.46903(4) 0.04028(16) Uani 1 1 d . . . . .
Cl2 Cl 0.16636(7) 0.99251(6) 0.71499(4) 0.04909(17) Uani 1 1 d . . . . .
O1 O 0.73179(16) 0.49158(14) 0.50049(11) 0.0389(3) Uani 1 1 d . . . . .
O2 O 0.58952(18) 0.79890(16) 0.14137(11) 0.0444(3) Uani 1 1 d . . . . .
N1 N 0.69874(18) 0.61806(16) 0.30415(12) 0.0309(3) Uani 1 1 d . . . . .
N2 N 0.66662(19) 0.41383(18) 0.13416(14) 0.0359(3) Uani 1 1 d . . . . .
C1 C 0.4576(2) 0.83274(18) 0.35330(14) 0.0278(3) Uani 1 1 d . . . . .
C2 C 0.8344(2) 0.41590(18) 0.15396(14) 0.0279(3) Uani 1 1 d . . . . .
C3 C 0.8544(2) 0.51791(19) 0.23960(15) 0.0299(3) Uani 1 1 d . . . . .
C4 C 0.5828(2) 0.75504(19) 0.24967(15) 0.0308(3) Uani 1 1 d . . . . .
C5 C 0.5012(2) 0.74074(17) 0.46204(14) 0.0268(3) Uani 1 1 d . . . . .
C6 C 0.9921(2) 0.32078(19) 0.09098(14) 0.0301(3) Uani 1 1 d . . . . .
C7 C 0.3241(2) 0.97436(19) 0.35238(15) 0.0308(3) Uani 1 1 d . . . . .
H7 H 0.294675 1.035203 0.278932 0.037 Uiso 1 1 calc R . . . .
C8 C 0.6557(2) 0.59993(18) 0.43202(14) 0.0277(3) Uani 1 1 d . . . . .
C9 C 0.2346(2) 1.02311(18) 0.46586(15) 0.0296(3) Uani 1 1 d . . . . .
C10 C 0.2783(2) 0.92988(19) 0.57536(15) 0.0307(3) Uani 1 1 d . . . . .
C11 C 0.4126(2) 0.78582(19) 0.57477(15) 0.0311(3) Uani 1 1 d . . . . .
H11 H 0.441158 0.722873 0.647340 0.037 Uiso 1 1 calc R . . . .
C12 C 1.1617(2) 0.3293(2) 0.11558(16) 0.0362(4) Uani 1 1 d . . . . .
H12 H 1.264843 0.266228 0.074564 0.043 Uiso 1 1 calc R . . . .
C13 C 1.0195(2) 0.5247(2) 0.26132(16) 0.0358(4) Uani 1 1 d . . . . .
H13 H 1.029106 0.593032 0.317801 0.043 Uiso 1 1 calc R . . . .
C14 C 1.1750(2) 0.4291(2) 0.19885(17) 0.0384(4) Uani 1 1 d . . . . .
H14 H 1.286909 0.434098 0.214366 0.046 Uiso 1 1 calc R . . . .
C15 C 0.9717(3) 0.2223(2) 0.00324(17) 0.0396(4) Uani 1 1 d . . . . .
H15 H 1.071413 0.157799 -0.040071 0.048 Uiso 1 1 calc R . . . .
C16 C 0.6562(3) 0.3203(2) 0.05023(18) 0.0423(4) Uani 1 1 d . . . . .
H16 H 0.542836 0.318805 0.034729 0.051 Uiso 1 1 calc R . . . .
C17 C 0.8036(3) 0.2229(2) -0.01724(18) 0.0449(4) Uani 1 1 d . . . . .
H17 H 0.787143 0.159521 -0.075263 0.054 Uiso 1 1 calc R . . . .

loop_
_atom_site_aniso_label
_atom_site_aniso_U_11
_atom_site_aniso_U_22
_atom_site_aniso_U_33
_atom_site_aniso_U_23
_atom_site_aniso_U_13
_atom_site_aniso_U_12
Cl1 0.0359(2) 0.0290(2) 0.0485(3) -0.00968(18) 0.00278(18) 0.00015(18)
Cl2 0.0544(3) 0.0515(3) 0.0321(3) -0.0158(2) 0.0133(2) -0.0051(2)
O1 0.0415(7) 0.0320(6) 0.0350(6) 0.0000(5) -0.0024(5) -0.0011(5)
O2 0.0504(7) 0.0472(7) 0.0239(6) -0.0017(5) 0.0035(5) -0.0012(6)
N1 0.0308(7) 0.0304(7) 0.0250(7) -0.0078(5) 0.0016(5) -0.0003(5)
N2 0.0308(7) 0.0396(8) 0.0362(7) -0.0060(6) -0.0006(6) -0.0091(6)
C1 0.0288(7) 0.0286(8) 0.0247(7) -0.0053(6) 0.0013(6) -0.0071(6)
C2 0.0287(7) 0.0269(7) 0.0241(7) -0.0011(6) 0.0014(6) -0.0043(6)
C3 0.0298(8) 0.0306(8) 0.0237(7) -0.0046(6) 0.0024(6) -0.0025(6)
C4 0.0314(8) 0.0319(8) 0.0255(8) -0.0055(6) -0.0001(6) -0.0046(6)
C5 0.0283(7) 0.0252(7) 0.0263(7) -0.0052(6) 0.0005(6) -0.0076(6)
C6 0.0338(8) 0.0288(8) 0.0227(7) -0.0021(6) 0.0040(6) -0.0048(6)
C7 0.0322(8) 0.0290(8) 0.0278(8) -0.0017(6) 0.0004(6) -0.0057(7)
C8 0.0289(7) 0.0270(8) 0.0267(7) -0.0059(6) -0.0005(6) -0.0074(6)
C9 0.0266(7) 0.0261(8) 0.0356(8) -0.0083(6) 0.0012(6) -0.0068(6)
C10 0.0310(8) 0.0336(8) 0.0284(8) -0.0103(6) 0.0048(6) -0.0112(7)
C11 0.0343(8) 0.0321(8) 0.0256(8) -0.0038(6) 0.0016(6) -0.0092(7)
C12 0.0288(8) 0.0394(9) 0.0325(8) -0.0026(7) 0.0069(6) -0.0020(7)
C13 0.0355(8) 0.0387(9) 0.0316(8) -0.0077(7) -0.0027(7) -0.0081(7)
C14 0.0281(8) 0.0485(10) 0.0360(9) -0.0045(8) -0.0013(7) -0.0086(7)
C15 0.0467(10) 0.0345(9) 0.0319(9) -0.0103(7) 0.0071(7) -0.0057(7)
C16 0.0413(10) 0.0484(11) 0.0410(10) -0.0085(8) -0.0038(8) -0.0178(8)
C17 0.0567(11) 0.0434(10) 0.0383(10) -0.0138(8) -0.0015(8) -0.0187(9)

loop_
_atom_type_symbol
_atom_type_description
_atom_type_scat_dispersion_real
_atom_type_scat_dispersion_imag
_atom_type_scat_source
C C 0.0181 0.0091 'International Tables Vol C Tables 4.2.6.8 and 6.1.1.4'
H H 0.0000 0.0000 'International Tables Vol C Tables 4.2.6.8 and 6.1.1.4'
Cl Cl 0.3639 0.7018 'International Tables Vol C Tables 4.2.6.8 and 6.1.1.4'
N N 0.0311 0.0180 'International Tables Vol C Tables 4.2.6.8 and 6.1.1.4'
O O 0.0492 0.0322 'International Tables Vol C Tables 4.2.6.8 and 6.1.1.4'

loop_
_geom_angle_atom_site_label_1
_geom_angle_atom_site_label_2
_geom_angle_atom_site_label_3
_geom_angle
_geom_angle_site_symmetry_1
_geom_angle_site_symmetry_3
C4 N1 C3 123.69(13) . .
C4 N1 C8 111.99(13) . .
C8 N1 C3 123.98(13) . .
C16 N2 C2 116.65(15) . .
C5 C1 C4 108.58(13) . .
C7 C1 C4 129.58(14) . .
C7 C1 C5 121.77(14) . .
N2 C2 C3 119.49(14) . .
N2 C2 C6 122.91(15) . .
C3 C2 C6 117.60(14) . .
C2 C3 N1 119.67(14) . .
C13 C3 N1 118.94(15) . .
C13 C3 C2 121.39(15) . .
O2 C4 N1 125.74(15) . .
O2 C4 C1 128.73(15) . .
N1 C4 C1 105.51(13) . .
C1 C5 C8 108.26(13) . .
C11 C5 C1 121.83(14) . .
C11 C5 C8 129.86(14) . .
C12 C6 C2 119.96(15) . .
C15 C6 C2 117.55(16) . .
C15 C6 C12 122.48(16) . .
C1 C7 C9 117.26(15) . .
O1 C8 N1 125.61(15) . .
O1 C8 C5 128.74(15) . .
N1 C8 C5 105.65(13) . .
C7 C9 Cl1 118.67(13) . .
C7 C9 C10 120.89(15) . .
C10 C9 Cl1 120.44(12) . .
C9 C10 Cl2 120.19(13) . .
C11 C10 Cl2 118.55(13) . .
C11 C10 C9 121.26(15) . .
C5 C11 C10 116.98(14) . .
C14 C12 C6 120.56(15) . .
C3 C13 C14 120.49(16) . .
C12 C14 C13 120.00(16) . .
C17 C15 C6 119.08(17) . .
N2 C16 C17 124.66(17) . .
C15 C17 C16 119.14(17) . .

loop_
_geom_bond_atom_site_label_1
_geom_bond_atom_site_label_2
_geom_bond_distance
_geom_bond_site_symmetry_2
Cl1 C9 1.7202(16) .
Cl2 C10 1.7223(16) .
O1 C8 1.204(2) .
O2 C4 1.207(2) .
N1 C3 1.434(2) .
N1 C4 1.402(2) .
N1 C8 1.403(2) .
N2 C2 1.368(2) .
N2 C16 1.319(2) .
C1 C4 1.488(2) .
C1 C5 1.385(2) .
C1 C7 1.373(2) .
C2 C3 1.415(2) .
C2 C6 1.419(2) .
C3 C13 1.367(2) .
C5 C8 1.489(2) .
C5 C11 1.375(2) .
C6 C12 1.416(2) .
C6 C15 1.410(2) .
C7 C9 1.391(2) .
C9 C10 1.397(2) .
C10 C11 1.391(2) .
C12 C14 1.363(3) .
C13 C14 1.407(2) .
C15 C17 1.363(3) .
C16 C17 1.400(3) .
